data_1515044
loop_
_publ_author_name
'Zhong, Fangrui'
'Han, Xiaoyu'
'Wang, Youqing'
'Lu, Yixin'

_publ_section_title
;
 Highly enantioselective [4 + 2] annulations catalyzed by amino acid-based
 phosphines: Synthesis of functionalized cyclohexenes and
 3-spirocyclohexene-2-oxindoles
;
_journal_issue 4
_journal_name_full 'Chemical Science'
_journal_page_first 1231
_journal_paper_doi 10.1039/c2sc00963c
_journal_volume 3
_journal_year 2012
_chemical_absolute_configuration ad
_chemical_formula_sum 'C29 H26 Cl N3 O5'
_chemical_formula_weight 531.98
_chemical_name_systematic
;
?
;
_space_group_IT_number 19
_symmetry_cell_setting orthorhombic
_symmetry_space_group_name_Hall 'P 2ac 2ab'
_symmetry_space_group_name_H-M 'P 21 21 21'
_atom_sites_solution_hydrogens geom
_atom_sites_solution_primary direct
_atom_sites_solution_secondary difmap
_audit_creation_method SHELXL-97
_cell_angle_alpha 90.00
_cell_angle_beta 90.00
_cell_angle_gamma 90.00
_cell_formula_units_Z 4
_cell_length_a 9.5107(4)
_cell_length_b 10.1897(5)
_cell_length_c 27.7823(13)
_cell_measurement_reflns_used 5679
_cell_measurement_temperature 293(2)
_cell_measurement_theta_max 24.65
_cell_measurement_theta_min 2.26
_cell_volume 2692.4(2)
_computing_cell_refinement 'Bruker SMART'
_computing_data_collection 'Bruker SMART'
_computing_data_reduction 'Bruker SAINT'
_computing_molecular_graphics 'Bruker SHELXTL'
_computing_publication_material 'Bruker SHELXTL'
_computing_structure_refinement 'SHELXL-97 (Sheldrick, 1997)'
_computing_structure_solution 'SHELXS-97 (Sheldrick, 1990)'
_diffrn_ambient_temperature 293(2)
_diffrn_measured_fraction_theta_full 0.999
_diffrn_measured_fraction_theta_max 0.999
_diffrn_measurement_device_type 'CCD area detector'
_diffrn_measurement_method 'phi and omega scans'
_diffrn_radiation_monochromator graphite
_diffrn_radiation_source 'fine-focus sealed tube'
_diffrn_radiation_type MoK\a
_diffrn_radiation_wavelength 0.71073
_diffrn_reflns_av_R_equivalents 0.0363
_diffrn_reflns_av_sigmaI/netI 0.0413
_diffrn_reflns_limit_h_max 12
_diffrn_reflns_limit_h_min -12
_diffrn_reflns_limit_k_max 13
_diffrn_reflns_limit_k_min -12
_diffrn_reflns_limit_l_max 35
_diffrn_reflns_limit_l_min -31
_diffrn_reflns_number 19080
_diffrn_reflns_theta_full 27.49
_diffrn_reflns_theta_max 27.49
_diffrn_reflns_theta_min 1.47
_exptl_absorpt_coefficient_mu 0.186
_exptl_absorpt_correction_T_max 0.9781
_exptl_absorpt_correction_T_min 0.8968
_exptl_absorpt_correction_type multi-scan
_exptl_absorpt_process_details 'Sadabs, (Sheldrick 2001)'
_exptl_crystal_colour COLOURLESS
_exptl_crystal_density_diffrn 1.312
_exptl_crystal_density_meas ?
_exptl_crystal_density_method 'not measured'
_exptl_crystal_description BLOCK
_exptl_crystal_F_000 1112
_exptl_crystal_size_max 0.60
_exptl_crystal_size_mid 0.60
_exptl_crystal_size_min 0.12
_refine_diff_density_max 0.304
_refine_diff_density_min -0.173
_refine_diff_density_rms 0.048
_refine_ls_abs_structure_details 'Flack H D (1983), Acta Cryst. A39, 876-881'
_refine_ls_abs_structure_Flack 0.01(6)
_refine_ls_extinction_method none
_refine_ls_goodness_of_fit_ref 1.097
_refine_ls_hydrogen_treatment constr
_refine_ls_matrix_type full
_refine_ls_number_parameters 347
_refine_ls_number_reflns 6164
_refine_ls_number_restraints 0
_refine_ls_restrained_S_all 1.097
_refine_ls_R_factor_all 0.0510
_refine_ls_R_factor_gt 0.0466
_refine_ls_shift/su_max 0.001
_refine_ls_shift/su_mean 0.000
_refine_ls_structure_factor_coef Fsqd
_refine_ls_weighting_details 'calc w=1/[\s^2^(Fo^2^)+(0.0600P)^2^+0.0773P] where P=(Fo^2^+2Fc^2^)/3'
_refine_ls_weighting_scheme calc
_refine_ls_wR_factor_gt 0.1076
_refine_ls_wR_factor_ref 0.1099
_reflns_number_gt 5688
_reflns_number_total 6164
_reflns_threshold_expression >2sigma(I)
_cod_data_source_file c2sc00963c.txt
_cod_data_source_block b286a
_cod_depositor_comments
;
The following automatic conversions were performed:

'_symmetry_cell_setting' value 'Orthorhombic' changed to
'orthorhombic' according to
/usr/data/users/saulius/automatic-downloads/retrospective/RSC/lib/dictionaries/cif_core.dic
dictionary named 'cif_core.dic' version 2.4.2 from
2011-04-26.

'_exptl_absorpt_correction_type' value 'Multi-scan'
changed to 'multi-scan' according to
/usr/data/users/saulius/automatic-downloads/retrospective/RSC/lib/dictionaries/cif_core.dic
dictionary named 'cif_core.dic' version 2.4.2 from 2011-04-26.

Automatic conversion script
Id: cif_fix_values 2281 2013-09-26 08:29:07Z andrius 

The following automatic conversions were performed:

'_exptl_crystal_density_meas' value 'Not measured' was changed to '?'
- the value is perceived as not measured.

Automatic conversion script
Id: cif_fix_values 3008 2015-01-20 13:52:24Z robertas 
;
_cod_original_sg_symbol_H-M P2(1)2(1)2(1)
_cod_database_code 1515044

loop_
_symmetry_equiv_pos_as_xyz
'x, y, z'
'-x+1/2, -y, z+1/2'
'-x, y+1/2, -z+1/2'
'x+1/2, -y+1/2, -z'

loop_
_atom_site_label
_atom_site_type_symbol
_atom_site_fract_x
_atom_site_fract_y
_atom_site_fract_z
_atom_site_U_iso_or_equiv
_atom_site_adp_type
_atom_site_occupancy
_atom_site_symmetry_multiplicity
_atom_site_calc_flag
_atom_site_refinement_flags
Cl1 Cl -0.01569(6) 0.88713(7) 0.06044(2) 0.04987(17) Uani 1 1 d .
O1 O 0.67604(16) 0.71380(14) 0.17620(6) 0.0383(4) Uani 1 1 d .
O2 O 0.71301(15) 1.05505(16) 0.30513(5) 0.0363(4) Uani 1 1 d .
O3 O 0.87205(14) 1.05377(13) 0.24449(4) 0.0269(3) Uani 1 1 d .
O4 O 0.71521(16) 1.23909(14) 0.17835(6) 0.0364(3) Uani 1 1 d .
O5 O 0.84985(16) 1.11924(15) 0.12862(5) 0.0369(4) Uani 1 1 d .
N1 N 0.51241(16) 0.64342(15) 0.12181(5) 0.0239(3) Uani 1 1 d .
N2 N 0.6351(2) 0.9597(2) 0.05078(6) 0.0429(5) Uani 1 1 d .
N3 N 0.3778(2) 1.17768(18) 0.14558(7) 0.0421(5) Uani 1 1 d .
C1 C 0.1430(2) 0.8139(2) 0.07627(7) 0.0313(4) Uani 1 1 d .
C2 C 0.2323(2) 0.8782(2) 0.10809(6) 0.0263(4) Uani 1 1 d .
H2 H 0.2097 0.9603 0.1205 0.032 Uiso 1 1 calc R
C3 C 0.35631(18) 0.81528(17) 0.12051(6) 0.0220(4) Uani 1 1 d .
C4 C 0.38616(19) 0.69159(19) 0.10191(6) 0.0241(4) Uani 1 1 d .
C5 C 0.2982(2) 0.6297(2) 0.06970(7) 0.0341(5) Uani 1 1 d .
H5 H 0.3210 0.5481 0.0569 0.041 Uiso 1 1 calc R
C6 C 0.1752(2) 0.6928(2) 0.05704(7) 0.0363(5) Uani 1 1 d .
H6 H 0.1137 0.6534 0.0354 0.044 Uiso 1 1 calc R
C7 C 0.5696(2) 0.73074(18) 0.15325(6) 0.0242(4) Uani 1 1 d .
C8 C 0.47199(19) 0.85262(18) 0.15569(6) 0.0216(4) Uani 1 1 d .
C9 C 0.5566(2) 0.50725(19) 0.11886(7) 0.0283(4) Uani 1 1 d .
H9A H 0.4746 0.4517 0.1229 0.034 Uiso 1 1 calc R
H9B H 0.6202 0.4892 0.1453 0.034 Uiso 1 1 calc R
C10 C 0.6289(2) 0.47007(19) 0.07222(6) 0.0270(4) Uani 1 1 d .
C11 C 0.7339(2) 0.5493(2) 0.05310(8) 0.0370(5) Uani 1 1 d .
H11 H 0.7561 0.6286 0.0678 0.044 Uiso 1 1 calc R
C12 C 0.8054(3) 0.5102(3) 0.01214(9) 0.0519(7) Uani 1 1 d .
H12 H 0.8753 0.5635 -0.0007 0.062 Uiso 1 1 calc R
C13 C 0.7735(3) 0.3931(3) -0.00953(9) 0.0596(8) Uani 1 1 d .
H13 H 0.8230 0.3666 -0.0367 0.071 Uiso 1 1 calc R
C14 C 0.6680(3) 0.3140(3) 0.00881(9) 0.0550(7) Uani 1 1 d .
H14 H 0.6456 0.2352 -0.0062 0.066 Uiso 1 1 calc R
C15 C 0.5960(3) 0.3532(2) 0.04971(8) 0.0405(5) Uani 1 1 d .
H15 H 0.5250 0.3004 0.0621 0.049 Uiso 1 1 calc R
C16 C 0.42025(19) 0.8710(2) 0.20772(6) 0.0258(4) Uani 1 1 d .
H16A H 0.3365 0.9254 0.2073 0.031 Uiso 1 1 calc R
H16B H 0.3941 0.7861 0.2207 0.031 Uiso 1 1 calc R
C17 C 0.5261(2) 0.93230(19) 0.24025(6) 0.0256(4) Uani 1 1 d .
H17 H 0.5087 0.9287 0.2732 0.031 Uiso 1 1 calc R
C18 C 0.64305(19) 0.99164(17) 0.22598(6) 0.0223(4) Uani 1 1 d .
C19 C 0.68533(19) 1.00312(18) 0.17380(6) 0.0217(4) Uani 1 1 d .
H19 H 0.7548 0.9347 0.1669 0.026 Uiso 1 1 calc R
C20 C 0.55439(18) 0.97994(18) 0.14061(6) 0.0213(4) Uani 1 1 d .
C21 C 0.7449(2) 1.03765(19) 0.26373(6) 0.0242(4) Uani 1 1 d .
C22 C 0.99206(19) 1.10708(18) 0.27309(6) 0.0262(4) Uani 1 1 d .
C23 C 1.0311(3) 1.0106(2) 0.31190(8) 0.0413(5) Uani 1 1 d .
H23A H 0.9526 0.9984 0.3331 0.062 Uiso 1 1 calc R
H23B H 1.1098 1.0438 0.3298 0.062 Uiso 1 1 calc R
H23C H 1.0559 0.9282 0.2975 0.062 Uiso 1 1 calc R
C24 C 0.9541(2) 1.2401(2) 0.29358(9) 0.0373(5) Uani 1 1 d .
H24A H 0.9131 1.2933 0.2688 0.056 Uiso 1 1 calc R
H24B H 1.0373 1.2821 0.3056 0.056 Uiso 1 1 calc R
H24C H 0.8878 1.2292 0.3193 0.056 Uiso 1 1 calc R
C25 C 1.1054(2) 1.1197(2) 0.23515(8) 0.0381(5) Uani 1 1 d .
H25A H 1.1193 1.0364 0.2197 0.057 Uiso 1 1 calc R
H25B H 1.1916 1.1473 0.2500 0.057 Uiso 1 1 calc R
H25C H 1.0773 1.1835 0.2116 0.057 Uiso 1 1 calc R
C26 C 0.7508(2) 1.13636(19) 0.16164(6) 0.0240(4) Uani 1 1 d .
C27 C 0.9196(3) 1.2338(3) 0.10973(9) 0.0465(6) Uani 1 1 d .
H27A H 0.8509 1.2994 0.1019 0.070 Uiso 1 1 calc R
H27B H 0.9712 1.2104 0.0813 0.070 Uiso 1 1 calc R
H27C H 0.9833 1.2680 0.1335 0.070 Uiso 1 1 calc R
C28 C 0.6009(2) 0.96859(19) 0.08970(6) 0.0256(4) Uani 1 1 d .
C29 C 0.4562(2) 1.09308(18) 0.14377(6) 0.0250(4) Uani 1 1 d .

loop_
_atom_site_aniso_label
_atom_site_aniso_U_11
_atom_site_aniso_U_22
_atom_site_aniso_U_33
_atom_site_aniso_U_23
_atom_site_aniso_U_13
_atom_site_aniso_U_12
Cl1 0.0270(3) 0.0641(4) 0.0585(4) -0.0082(3) -0.0182(2) 0.0089(3)
O1 0.0322(8) 0.0323(8) 0.0505(9) -0.0071(7) -0.0185(7) 0.0074(6)
O2 0.0341(8) 0.0530(10) 0.0218(7) -0.0095(6) -0.0007(6) -0.0106(7)
O3 0.0212(6) 0.0361(8) 0.0234(6) -0.0068(5) -0.0047(5) -0.0011(6)
O4 0.0382(8) 0.0257(7) 0.0454(9) -0.0049(6) 0.0034(7) -0.0030(6)
O5 0.0413(8) 0.0370(8) 0.0325(7) -0.0077(6) 0.0139(6) -0.0125(7)
N1 0.0233(7) 0.0237(8) 0.0247(7) -0.0044(6) -0.0004(6) 0.0015(6)
N2 0.0416(10) 0.0622(13) 0.0249(9) -0.0066(8) -0.0020(8) -0.0024(10)
N3 0.0372(10) 0.0322(10) 0.0568(12) 0.0000(8) -0.0012(9) 0.0060(9)
C1 0.0192(9) 0.0448(12) 0.0299(10) 0.0010(8) -0.0051(8) 0.0005(9)
C2 0.0233(9) 0.0298(10) 0.0260(9) -0.0019(7) -0.0027(7) -0.0005(8)
C3 0.0225(9) 0.0245(9) 0.0191(8) -0.0006(7) -0.0016(7) -0.0040(7)
C4 0.0217(9) 0.0288(10) 0.0219(9) -0.0014(7) 0.0010(7) -0.0004(8)
C5 0.0326(11) 0.0360(11) 0.0335(10) -0.0140(9) -0.0028(8) -0.0016(9)
C6 0.0272(10) 0.0480(13) 0.0336(11) -0.0128(10) -0.0079(9) -0.0044(10)
C7 0.0236(9) 0.0240(9) 0.0251(9) 0.0005(7) -0.0024(7) 0.0014(7)
C8 0.0203(8) 0.0234(9) 0.0210(8) -0.0020(7) -0.0027(7) 0.0011(7)
C9 0.0295(10) 0.0232(9) 0.0323(10) 0.0004(7) 0.0025(8) 0.0017(8)
C10 0.0277(9) 0.0252(9) 0.0280(9) 0.0008(7) -0.0005(8) 0.0074(8)
C11 0.0336(11) 0.0404(12) 0.0369(11) 0.0003(9) 0.0045(9) 0.0001(10)
C12 0.0419(13) 0.0703(19) 0.0433(13) 0.0091(12) 0.0150(11) 0.0079(13)
C13 0.0695(18) 0.075(2) 0.0340(12) 0.0014(12) 0.0148(12) 0.0356(17)
C14 0.085(2) 0.0435(14) 0.0370(13) -0.0135(10) -0.0018(13) 0.0167(15)
C15 0.0551(14) 0.0293(11) 0.0372(11) -0.0020(9) 0.0017(10) 0.0004(10)
C16 0.0225(9) 0.0305(10) 0.0245(9) -0.0012(8) 0.0004(7) -0.0027(8)
C17 0.0273(9) 0.0313(10) 0.0182(8) -0.0025(7) 0.0013(7) -0.0020(8)
C18 0.0226(9) 0.0240(9) 0.0204(8) -0.0038(7) -0.0015(7) 0.0010(7)
C19 0.0183(8) 0.0252(9) 0.0215(8) -0.0037(7) -0.0014(7) 0.0002(7)
C20 0.0203(8) 0.0229(9) 0.0206(8) -0.0026(7) -0.0022(7) -0.0016(7)
C21 0.0260(9) 0.0246(9) 0.0218(9) -0.0022(7) -0.0021(7) -0.0021(8)
C22 0.0211(9) 0.0284(10) 0.0290(9) -0.0038(7) -0.0071(7) -0.0019(8)
C23 0.0419(13) 0.0395(12) 0.0426(12) 0.0045(9) -0.0165(10) -0.0006(10)
C24 0.0347(11) 0.0289(10) 0.0483(12) -0.0094(9) -0.0032(10) -0.0026(9)
C25 0.0233(10) 0.0488(14) 0.0420(11) -0.0105(10) 0.0009(9) -0.0027(10)
C26 0.0231(9) 0.0280(10) 0.0208(8) -0.0017(7) -0.0051(7) -0.0037(8)
C27 0.0527(15) 0.0476(14) 0.0391(12) 0.0025(10) 0.0100(11) -0.0193(12)
C28 0.0236(9) 0.0296(10) 0.0236(9) -0.0025(7) -0.0044(7) -0.0025(8)
C29 0.0239(9) 0.0257(9) 0.0254(9) -0.0011(7) 0.0005(7) -0.0008(8)

loop_
_atom_type_symbol
_atom_type_description
_atom_type_scat_dispersion_real
_atom_type_scat_dispersion_imag
_atom_type_scat_source
C C 0.0033 0.0016 'International Tables Vol C Tables 4.2.6.8 and 6.1.1.4'
H H 0.0000 0.0000 'International Tables Vol C Tables 4.2.6.8 and 6.1.1.4'
N N 0.0061 0.0033 'International Tables Vol C Tables 4.2.6.8 and 6.1.1.4'
O O 0.0106 0.0060 'International Tables Vol C Tables 4.2.6.8 and 6.1.1.4'
Cl Cl 0.1484 0.1585 'International Tables Vol C Tables 4.2.6.8 and 6.1.1.4'

loop_
_geom_angle_atom_site_label_1
_geom_angle_atom_site_label_2
_geom_angle_atom_site_label_3
_geom_angle
C21 O3 C22 121.68(13)
C26 O5 C27 118.17(17)
C7 N1 C4 111.36(15)
C7 N1 C9 123.07(15)
C4 N1 C9 123.85(15)
C6 C1 C2 122.18(19)
C6 C1 Cl1 118.60(15)
C2 C1 Cl1 119.21(17)
C3 C2 C1 117.36(18)
C2 C3 C4 120.03(17)
C2 C3 C8 131.30(17)
C4 C3 C8 108.53(15)
C5 C4 C3 122.12(18)
C5 C4 N1 127.76(18)
C3 C4 N1 110.10(15)
C4 C5 C6 117.85(19)
C1 C6 C5 120.41(18)
O1 C7 N1 125.45(18)
O1 C7 C8 126.30(17)
N1 C7 C8 108.22(15)
C3 C8 C16 113.78(14)
C3 C8 C7 101.80(14)
C16 C8 C7 109.26(14)
C3 C8 C20 113.33(14)
C16 C8 C20 108.00(14)
C7 C8 C20 110.53(14)
N1 C9 C10 114.74(15)
C15 C10 C11 119.38(19)
C15 C10 C9 120.01(18)
C11 C10 C9 120.52(18)
C12 C11 C10 120.0(2)
C13 C12 C11 120.2(2)
C12 C13 C14 120.4(2)
C13 C14 C15 119.5(2)
C10 C15 C14 120.5(2)
C17 C16 C8 113.90(15)
C18 C17 C16 125.17(16)
C17 C18 C21 118.29(16)
C17 C18 C19 123.09(16)
C21 C18 C19 118.33(15)
C18 C19 C26 112.90(14)
C18 C19 C20 109.99(14)
C26 C19 C20 109.07(14)
C29 C20 C28 107.66(15)
C29 C20 C19 110.34(14)
C28 C20 C19 109.59(14)
C29 C20 C8 108.13(14)
C28 C20 C8 109.72(14)
C19 C20 C8 111.32(14)
O2 C21 O3 126.46(17)
O2 C21 C18 123.44(17)
O3 C21 C18 110.09(14)
O3 C22 C23 109.41(16)
O3 C22 C25 101.82(14)
C23 C22 C25 112.25(18)
O3 C22 C24 110.08(15)
C23 C22 C24 111.98(17)
C25 C22 C24 110.84(17)
O4 C26 O5 125.83(18)
O4 C26 C19 125.19(17)
O5 C26 C19 108.96(16)
N2 C28 C20 179.4(2)
N3 C29 C20 178.0(2)

loop_
_geom_bond_atom_site_label_1
_geom_bond_atom_site_label_2
_geom_bond_distance
Cl1 C1 1.740(2)
O1 C7 1.209(2)
O2 C21 1.203(2)
O3 C21 1.332(2)
O3 C22 1.493(2)
O4 C26 1.194(2)
O5 C26 1.326(2)
O5 C27 1.442(3)
N1 C7 1.360(2)
N1 C4 1.410(2)
N1 C9 1.452(2)
N2 C28 1.133(2)
N3 C29 1.141(3)
C1 C6 1.379(3)
C1 C2 1.391(3)
C2 C3 1.386(3)
C3 C4 1.391(3)
C3 C8 1.520(2)
C4 C5 1.378(3)
C5 C6 1.381(3)
C7 C8 1.552(3)
C8 C16 1.539(2)
C8 C20 1.573(2)
C9 C10 1.515(3)
C10 C15 1.381(3)
C10 C11 1.390(3)
C11 C12 1.385(3)
C12 C13 1.370(4)
C13 C14 1.384(4)
C14 C15 1.385(3)
C16 C17 1.490(3)
C17 C18 1.327(3)
C18 C21 1.503(2)
C18 C19 1.509(2)
C19 C26 1.531(3)
C19 C20 1.567(2)
C20 C29 1.486(3)
C20 C28 1.486(2)
C22 C23 1.505(3)
C22 C25 1.513(3)
C22 C24 1.514(3)
